data_2005204
loop_
_publ_author_name
'B\"ohmer, V.'
'Ferguson, G.'
'Mogck, O.'

_publ_section_title
;
 5,17-Diethoxycarbonyl-25,26,27,28-tetrahydroxycalix[4]arene
;
_journal_issue 8
_journal_name_full 'Acta Crystallographica Section C'
_journal_page_first 2000
_journal_page_last 2002
_journal_paper_doi 10.1107/S0108270196003496
_journal_volume 52
_journal_year 1996
_chemical_formula_moiety 'C34 H32 O8'
_chemical_formula_sum 'C34 H32 O8'
_chemical_formula_weight 568.6
_chemical_name_common 5,17-Dicarbethoxy-25,26,27,28-tetrahydroxycalix[4]arene
_chemical_name_systematic
;
5,17-diethyloxycarbonylpentacyclo[19.3.1.1^3,7^.1^9,13^.1^15,19^]octacosa-
1(25),3,5,7(18),9,11,13(27),15,17,19(26),21,23-dodecaene-25,26,27,28-tetraol
;
_space_group_IT_number 2
_symmetry_cell_setting triclinic
_symmetry_space_group_name_Hall '-P 1'
_symmetry_space_group_name_H-M 'P -1'
_cell_angle_alpha 91.43(1)
_cell_angle_beta 105.97(1)
_cell_angle_gamma 93.79(1)
_cell_formula_units_Z 2
_cell_length_a 8.536(1)
_cell_length_b 11.805(2)
_cell_length_c 14.672(2)
_cell_measurement_reflns_used 25
_cell_measurement_temperature 294(1)
_cell_measurement_theta_max 19.65
_cell_measurement_theta_min 9.70
_cell_volume 1416.9(4)
_computing_cell_refinement 'SET4 and CELDIM CAD-4/PC'
_computing_data_collection 'CAD4/PC (Enraf-Nonius, 1992)'
_computing_data_reduction 'DATRD2 NRCVAX94 (Gabe, Le Page, Charland, Lee & White, 1989)'
_computing_molecular_graphics
;NRCVAX94, ORTEPII (Johnson, 1976), PLATON (Spek, 1995a) and PLUTON (Spek,
1995b)
;
_computing_publication_material 'NRCVAX94, SHELXL93  and WordPerfect macro PREPCIF96'
_computing_structure_refinement 'NRCVAX94, SHELXL93 (Sheldrick, 1993)'
_computing_structure_solution 'SHELXS86 (Sheldrick, 1985)'
_diffrn_ambient_temperature 294.0(10)
_diffrn_measurement_device 'Enraf-Nonius CAD-4'
_diffrn_measurement_method \q/2\q
_diffrn_radiation_monochromator graphite
_diffrn_radiation_source 'X-ray tube'
_diffrn_radiation_type 'Molybdenum K\a'
_diffrn_radiation_wavelength 0.7107
_diffrn_reflns_av_R_equivalents 0.0
_diffrn_reflns_av_sigmaI/netI 0.0324
_diffrn_reflns_limit_h_max 10
_diffrn_reflns_limit_h_min -10
_diffrn_reflns_limit_k_max 15
_diffrn_reflns_limit_k_min 0
_diffrn_reflns_limit_l_max 18
_diffrn_reflns_limit_l_min -18
_diffrn_reflns_number 6147
_diffrn_reflns_theta_max 26.92
_diffrn_reflns_theta_min 2.20
_diffrn_standards_decay_% 'no decay, variation 0.5'
_diffrn_standards_interval_time 120
_diffrn_standards_number 3
_exptl_absorpt_coefficient_mu 0.095
_exptl_absorpt_correction_T_max 1.0000
_exptl_absorpt_correction_T_min 1.0000
_exptl_absorpt_correction_type none
_exptl_crystal_colour colorless
_exptl_crystal_density_diffrn 1.333
_exptl_crystal_density_meas ?
_exptl_crystal_description block
_exptl_crystal_F_000 600
_exptl_crystal_size_max 0.35
_exptl_crystal_size_mid 0.30
_exptl_crystal_size_min 0.29
_refine_diff_density_max 0.375
_refine_diff_density_min -0.212
_refine_ls_extinction_method none
_refine_ls_goodness_of_fit_all 1.068
_refine_ls_goodness_of_fit_obs 1.280
_refine_ls_hydrogen_treatment 'H atoms riding (SHELXL93 defaults, C-H 0.93-0.97, O-H 0.82\%A)'
_refine_ls_matrix_type full
_refine_ls_number_parameters 383
_refine_ls_number_reflns 6147
_refine_ls_number_restraints 0
_refine_ls_restrained_S_all 1.068
_refine_ls_restrained_S_obs 1.280
_refine_ls_R_factor_all 0.0861
_refine_ls_R_factor_obs 0.0464
_refine_ls_shift/esd_max 0.000
_refine_ls_shift/esd_mean 0.000
_refine_ls_structure_factor_coef Fsqd
_refine_ls_weighting_details 'w=1/[\s^2^(Fo^2^)+(0.0711P)^2^+0.0993P] where P=(Fo^2^+2Fc^2^)/3'
_refine_ls_weighting_scheme calc
_refine_ls_wR_factor_all 0.1385
_refine_ls_wR_factor_obs 0.1267
_reflns_number_observed 3729
_reflns_number_total 6147
_reflns_observed_criterion >2\s(I)
_cod_data_source_file ab1366.cif
_cod_data_source_block 9478full
_cod_depositor_comments
;
The following automatic conversions were performed:

'_geom_bond_publ_flag' value 'YES' changed to 'yes' according to
/home/saulius/struct/CIF-dictionaries/cif_core.dic dictionary named
'cif_core.dic' version 2.4.1 from 2010-06-29 (4
times).

'_geom_torsion_publ_flag' value 'YES' changed to 'yes'
according to /home/saulius/struct/CIF-dictionaries/cif_core.dic
dictionary named 'cif_core.dic' version 2.4.1 from 2010-06-29 (8
times).

Automatic conversion script
Id: cif_fix_values 1715 2011-07-08 13:25:40Z adriana 

The following automatic conversions were performed:

'_exptl_crystal_density_meas' value 'not measured' was changed to '?'
- the value is perceived as not measured.

Automatic conversion script
Id: cif_fix_values 3008 2015-01-20 13:52:24Z robertas 

The following automatic conversions were performed:

'_refine_ls_weighting_scheme' value 'calc
w=1/[\s^2^(Fo^2^)+(0.0711P)^2^+0.0993P] where P=(Fo^2^+2Fc^2^)/3' was
changed to 'calc'. New tag '_refine_ls_weighting_details' was
created. The value of the new tag was set to
'w=1/[\s^2^(Fo^2^)+(0.0711P)^2^+0.0993P] where P=(Fo^2^+2Fc^2^)/3'.

Automatic conversion script
Id: cif_fix_values 3143 2015-03-26 13:38:13Z robertas 
;
_cod_original_cell_volume 1416.8(3)
_cod_database_code 2005204

loop_
_symmetry_equiv_pos_as_xyz
'x, y, z'
'-x, -y, -z'

loop_
_atom_site_aniso_label
_atom_site_aniso_U_11
_atom_site_aniso_U_22
_atom_site_aniso_U_33
_atom_site_aniso_U_12
_atom_site_aniso_U_13
_atom_site_aniso_U_23
O1A 0.0529(8) 0.0595(9) 0.0598(8) 0.0095(7) 0.0215(7) 0.0058(7)
O1B 0.0613(9) 0.0531(8) 0.0564(9) 0.0108(7) 0.0144(7) -0.0016(6)
O1C 0.0741(10) 0.0527(8) 0.0598(9) 0.0091(7) 0.0280(7) 0.0017(7)
O1D 0.0650(9) 0.0558(8) 0.0573(8) 0.0084(7) 0.0257(7) 0.0063(7)
O2B 0.0652(11) 0.112(2) 0.154(2) 0.0271(11) -0.0288(12) -0.0728(15)
O3B 0.0599(9) 0.0548(8) 0.0719(10) 0.0184(7) 0.0001(7) -0.0182(7)
O2D 0.1090(13) 0.0599(10) 0.0662(10) -0.0237(9) 0.0211(9) -0.0015(8)
O3D 0.0617(8) 0.0667(9) 0.0484(8) -0.0011(7) 0.0134(7) 0.0095(7)
C1A 0.0314(8) 0.0418(10) 0.0488(10) -0.0027(7) 0.0079(7) -0.0010(8)
C2A 0.0316(8) 0.0395(9) 0.0485(10) -0.0013(7) 0.0017(7) 0.0006(8)
C3A 0.0516(11) 0.0463(11) 0.0480(11) -0.0008(9) 0.0088(9) 0.0043(9)
C4A 0.0595(12) 0.0545(12) 0.0518(11) 0.0028(10) 0.0188(9) -0.0042(9)
C5A 0.0443(10) 0.0441(10) 0.0597(12) 0.0051(8) 0.0087(9) -0.0054(9)
C6A 0.0342(9) 0.0383(9) 0.0494(10) -0.0015(7) 0.0026(8) -0.0005(8)
C7A 0.0505(11) 0.0343(9) 0.0567(11) -0.0003(8) 0.0079(9) -0.0007(8)
C1B 0.0561(11) 0.0356(9) 0.0433(10) 0.0085(8) 0.0101(8) 0.0061(8)
C2B 0.0524(11) 0.0335(9) 0.0412(9) 0.0029(8) 0.0048(8) 0.0041(7)
C3B 0.0590(11) 0.0337(9) 0.0462(10) 0.0075(8) 0.0034(9) -0.0037(8)
C4B 0.0573(11) 0.0414(10) 0.0514(11) 0.0083(9) 0.0011(9) -0.0045(9)
C5B 0.0613(12) 0.0435(10) 0.0500(11) 0.0080(9) -0.0035(9) -0.0030(9)
C6B 0.0636(12) 0.0372(9) 0.0389(9) 0.0062(9) 0.0065(8) 0.0024(8)
C7B 0.0713(13) 0.0451(11) 0.0357(9) 0.0100(9) 0.0043(9) -0.0003(8)
C8B 0.0605(13) 0.0551(12) 0.0644(13) 0.0132(10) -0.0055(11) -0.0130(10)
C9B 0.0641(14) 0.0686(15) 0.090(2) 0.0227(12) 0.0119(13) -0.0119(13)
C10B 0.101(2) 0.0668(15) 0.0695(15) 0.0272(14) 0.0320(14) -0.0026(12)
C1C 0.0657(12) 0.0413(10) 0.0335(9) 0.0061(9) 0.0151(8) -0.0081(7)
C2C 0.0678(13) 0.0440(10) 0.0307(9) 0.0087(9) 0.0081(8) -0.0056(7)
C3C 0.0634(13) 0.0570(13) 0.0460(11) 0.0079(10) 0.0008(9) -0.0044(9)
C4C 0.0655(14) 0.0667(14) 0.0556(13) -0.0073(11) 0.0041(10) 0.0012(11)
C5C 0.080(2) 0.0479(11) 0.0464(11) -0.0039(11) 0.0075(10) 0.0018(9)
C6C 0.0722(13) 0.0412(10) 0.0319(9) 0.0068(9) 0.0119(8) -0.0057(7)
C7C 0.0810(14) 0.0383(10) 0.0441(10) 0.0131(9) 0.0182(10) -0.0044(8)
C1D 0.0470(10) 0.0402(10) 0.0500(10) 0.0159(8) 0.0191(8) 0.0057(8)
C2D 0.0572(11) 0.0371(9) 0.0437(10) 0.0171(8) 0.0136(8) -0.0009(8)
C3D 0.0544(11) 0.0333(9) 0.0478(11) 0.0101(8) 0.0074(8) -0.0025(8)
C4D 0.0468(10) 0.0362(9) 0.0457(10) 0.0127(8) 0.0083(8) 0.0025(8)
C5D 0.0452(10) 0.0423(10) 0.0402(9) 0.0140(8) 0.0054(8) 0.0033(8)
C6D 0.0376(9) 0.0394(9) 0.0464(10) 0.0145(7) 0.0076(7) 0.0023(8)
C7D 0.0373(9) 0.0467(10) 0.0537(11) 0.0077(8) 0.0042(8) 0.0051(8)
C8D 0.0514(11) 0.0415(10) 0.0496(11) 0.0104(9) 0.0083(9) 0.0043(8)
C9D 0.0607(13) 0.089(2) 0.0704(15) 0.0043(12) 0.0222(12) 0.0200(13)
C10D 0.098(2) 0.110(2) 0.105(2) 0.029(2) 0.043(2) 0.051(2)

loop_
_atom_site_label
_atom_site_occupancy
_atom_site_fract_x
_atom_site_fract_y
_atom_site_fract_z
_atom_site_U_iso_or_equiv
_atom_site_thermal_displace_type
_atom_site_calc_flag
_atom_site_refinement_flags
_atom_site_disorder_group
_atom_site_type_symbol
O1A 1 .0725(2) .1214(1) .1950(1) .0560(4) Uani d . . O
O1B 1 .3009(2) .0868(1) .3558(1) .0571(4) Uani d . . O
O1C 1 .3369(2) .3017(1) .4244(1) .0601(4) Uani d . . O
O1D 1 .1318(2) .3413(1) .2532(1) .0574(4) Uani d . . O
O2B 1 .9872(2) -0.1127(2) .3890(2) .1227(9) Uani d . . O
O3B 1 .8144(2) -0.2332(1) .2863(1) .0655(4) Uani d . . O
O2D 1 .4788(2) .7221(1) .0644(1) .0805(5) Uani d . . O
O3D 1 .3484(2) .6119(1) -.06274(9) .0594(4) Uani d . . O
C1A 1 .1421(2) .1029(2) .1214(1) .0417(4) Uani d . . C
C2A 1 .1214(2) .1802(1) .0495(1) .0419(4) Uani d . . C
C3A 1 .1846(2) .1568(2) -.0254(1) .0498(5) Uani d . . C
C4A 1 .2679(2) .0606(2) -.0287(1) .0548(5) Uani d . . C
C5A 1 .2891(2) -.0130(2) .0442(1) .0506(5) Uani d . . C
C6A 1 .2282(2) .0067(1) .1207(1) .0427(4) Uani d . . C
C7A 1 .2570(2) -.0751(2) .2014(1) .0488(5) Uani d . . C
C1B 1 .4367(2) .0358(2) .3483(1) .0454(4) Uani d . . C
C2B 1 .4195(2) -.0471(1) .2760(1) .0440(4) Uani d . . C
C3B 1 .5562(2) -0.1033(2) .2737(1) .0484(5) Uani d . . C
C4B 1 .7057(2) -.0770(2) .3409(1) .0527(5) Uani d . . C
C5B 1 .7189(3) .0087(2) .4099(1) .0553(5) Uani d . . C
C6B 1 .5860(2) .0665(2) .4150(1) .0480(4) Uani d . . C
C7B 1 .6037(3) .1604(2) .4908(1) .0526(5) Uani d . . C
C8B 1 .8507(3) -0.1397(2) .3420(2) .0644(6) Uani d . . C
C9B 1 .9473(3) -0.3015(2) .2826(2) .0756(7) Uani d . . C
C10B 1 .8773(3) -0.4015(2) .2191(2) .0764(7) Uani d . . C
C1C 1 .4904(2) .3446(2) .4227(1) .0467(4) Uani d . . C
C2C 1 .6234(3) .2784(2) .4551(1) .0485(5) Uani d . . C
C3C 1 .7759(3) .3240(2) .4537(1) .0583(5) Uani d . . C
C4C 1 .7968(3) .4321(2) .4232(2) .0657(6) Uani d . . C
C5C 1 .6643(3) .4958(2) .3923(1) .0605(6) Uani d . . C
C6C 1 .5089(3) .4531(2) .3898(1) .0490(5) Uani d . . C
C7C 1 .3636(3) .5224(2) .3485(1) .0540(5) Uani d . . C
C1D 1 .1960(2) .4122(2) .1976(1) .0439(4) Uani d . . C
C2D 1 .3043(2) .5041(2) .2412(1) .0455(4) Uani d . . C
C3D 1 .3638(2) .5765(2) .1838(1) .0463(4) Uani d . . C
C4D 1 .3188(2) .5592(1) .0857(1) .0433(4) Uani d . . C
C5D 1 .2107(2) .4669(2) .0449(1) .0433(4) Uani d . . C
C6D 1 .1478(2) .3912(1) .0991(1) .0414(4) Uani d . . C
C7D 1 .0343(2) .2886(2) .0523(1) .0473(4) Uani d . . C
C8D 1 .3911(2) .6395(2) .0300(1) .0483(4) Uani d . . C
C9D 1 .4255(3) .6795(2) -0.1235(2) .0723(6) Uani d . . C
C10D 1 .3217(4) .7599(3) -0.1759(2) .099(1) Uani d . . C
H1A .5 .1288 .096 .2436 .084 Uiso calc PR 1 H
H2A .5 .0767 .1899 .2074 .084 Uiso calc PR 2 H
H1B .5 .3291 .1447 .39 .086 Uiso calc PR 1 H
H2B .5 .2265 .073 .307 .086 Uiso calc PR 2 H
H1C .5 .2699 .3154 .3747 .09 Uiso calc PR 1 H
H2C .5 .3282 .2327 .414 .09 Uiso calc PR 2 H
H1D .5 .1049 .2787 .2259 .086 Uiso calc PR 1 H
H2D .5 .196 .3415 .3063 .086 Uiso calc PR 2 H
H3A 1 .1709 .2066 -0.07461 .06 Uiso calc R . H
H4A 1 .3091 .046 -0.07992 .066 Uiso calc R . H
H5A 1 .3456 -0.0772 .04197 .061 Uiso calc R . H
H7A1 1 .1691 -0.07253 .2314 .059 Uiso calc R . H
H7A2 1 .2544 -0.15185 .17554 .059 Uiso calc R . H
H3B 1 .5478 -0.15933 .22661 .058 Uiso calc R . H
H5B 1 .8197 .0276 .45355 .066 Uiso calc R . H
H7B1 1 .508 .155 .51431 .063 Uiso calc R . H
H7B2 1 .6981 .149 .54345 .063 Uiso calc R . H
H9B1 1 1.0016 -0.3252 .3456 .091 Uiso calc R . H
H9B2 1 1.0268 -0.258 .2587 .091 Uiso calc R . H
H10A 1 .9629 -0.4486 .2153 .115 Uiso calc R . H
H10B 1 .8241 -0.3771 .157 .115 Uiso calc R . H
H10C 1 .7991 -0.4439 .2436 .115 Uiso calc R . H
H3C 1 .8658 .2812 .47362 .07 Uiso calc R . H
H4C 1 .9005 .462 .4235 .079 Uiso calc R . H
H5C 1 .68 .569 .37279 .073 Uiso calc R . H
H7C1 1 .2756 .5002 .37588 .065 Uiso calc R . H
H7C2 1 .3952 .6024 .36474 .065 Uiso calc R . H
H3D 1 .4359 .63829 .2116 .056 Uiso calc R . H
H5D 1 .1796 .4554 -0.02082 .052 Uiso calc R . H
H7D1 1 -0.0224 .30601 -0.01207 .057 Uiso calc R . H
H7D2 1 -0.0471 .27493 .08645 .057 Uiso calc R . H
H9D1 1 .5248 .7198 -0.0842 .087 Uiso calc R . H
H9D2 1 .4559 .6287 -0.1676 .087 Uiso calc R . H
H10D 1 .3782 .8016 -0.2142 .149 Uiso calc R . H
H10E 1 .2931 .8117 -0.1326 .149 Uiso calc R . H
H10F 1 .2242 .7205 -0.2161 .149 Uiso calc R . H

loop_
_atom_type_symbol
_atom_type_description
_atom_type_scat_dispersion_real
_atom_type_scat_dispersion_imag
_atom_type_scat_source
C C 0.0033 0.0016 'International Tables Vol C Tables 4.2.6.8 and 6.1.1.4'
H H 0.0000 0.0000 'International Tables Vol C Tables 4.2.6.8 and 6.1.1.4'
O O 0.0106 0.0060 'International Tables Vol C Tables 4.2.6.8 and 6.1.1.4'

loop_
_geom_angle_atom_site_label_1
_geom_angle_atom_site_label_2
_geom_angle_atom_site_label_3
_geom_angle
C8B O3B C9B 117.4(2)
C8D O3D C9D 118.1(2)
O1A C1A C2A 118.9(2)
O1A C1A C6A 119.1(2)
C2A C1A C6A 122.0(2)
C3A C2A C1A 117.8(2)
C3A C2A C7D 120.1(2)
C1A C2A C7D 122.2(2)
C2A C3A C4A 121.4(2)
C5A C4A C3A 119.5(2)
C4A C5A C6A 121.3(2)
C5A C6A C1A 118.0(2)
C5A C6A C7A 120.1(2)
C1A C6A C7A 122.0(2)
C2B C7A C6A 112.57(14)
O1B C1B C2B 118.8(2)
O1B C1B C6B 118.6(2)
C2B C1B C6B 122.5(2)
C3B C2B C1B 117.8(2)
C3B C2B C7A 120.7(2)
C1B C2B C7A 121.5(2)
C2B C3B C4B 121.1(2)
C5B C4B C3B 119.3(2)
C5B C4B C8B 119.0(2)
C3B C4B C8B 121.7(2)
C6B C5B C4B 121.6(2)
C5B C6B C1B 117.7(2)
C5B C6B C7B 120.6(2)
C1B C6B C7B 121.8(2)
C2C C7B C6B 113.21(15)
O2B C8B O3B 122.0(2)
O2B C8B C4B 125.2(2)
O3B C8B C4B 112.8(2)
O3B C9B C10B 107.5(2)
O1C C1C C6C 119.0(2)
O1C C1C C2C 119.0(2)
C6C C1C C2C 121.9(2)
C3C C2C C1C 117.8(2)
C3C C2C C7B 120.1(2)
C1C C2C C7B 122.1(2)
C4C C3C C2C 121.0(2)
C5C C4C C3C 120.1(2)
C4C C5C C6C 121.2(2)
C5C C6C C1C 118.0(2)
C5C C6C C7C 119.8(2)
C1C C6C C7C 122.2(2)
C2D C7C C6C 110.78(15)
O1D C1D C2D 118.7(2)
O1D C1D C6D 118.9(2)
C2D C1D C6D 122.4(2)
C3D C2D C1D 117.9(2)
C3D C2D C7C 120.0(2)
C1D C2D C7C 122.0(2)
C2D C3D C4D 121.7(2)
C5D C4D C3D 118.7(2)
C5D C4D C8D 123.2(2)
C3D C4D C8D 118.0(2)
C4D C5D C6D 122.0(2)
C5D C6D C1D 117.3(2)
C5D C6D C7D 120.7(2)
C1D C6D C7D 122.1(2)
C6D C7D C2A 113.92(14)
O2D C8D O3D 122.9(2)
O2D C8D C4D 123.5(2)
O3D C8D C4D 113.5(2)
C10D C9D O3D 113.1(2)

loop_
_geom_bond_atom_site_label_1
_geom_bond_atom_site_label_2
_geom_bond_distance
_geom_bond_publ_flag
O1A C1A 1.387(2) yes
O1B C1B 1.369(2) yes
O1C C1C 1.380(2) yes
O1D C1D 1.374(2) yes
O2B C8B 1.196(3) ?
O3B C8B 1.324(2) ?
O3B C9B 1.447(2) ?
O2D C8D 1.199(2) ?
O3D C8D 1.335(2) ?
O3D C9D 1.467(3) ?
C1A C2A 1.394(2) ?
C1A C6A 1.395(2) ?
C2A C3A 1.380(3) ?
C2A C7D 1.527(2) ?
C3A C4A 1.385(3) ?
C4A C5A 1.376(3) ?
C5A C6A 1.381(3) ?
C6A C7A 1.524(3) ?
C7A C2B 1.522(2) ?
C1B C2B 1.396(3) ?
C1B C6B 1.396(3) ?
C2B C3B 1.387(3) ?
C3B C4B 1.391(3) ?
C4B C5B 1.390(3) ?
C4B C8B 1.480(3) ?
C5B C6B 1.380(3) ?
C6B C7B 1.520(3) ?
C7B C2C 1.516(3) ?
C9B C10B 1.471(3) ?
C1C C6C 1.394(3) ?
C1C C2C 1.402(3) ?
C2C C3C 1.381(3) ?
C3C C4C 1.379(3) ?
C4C C5C 1.378(3) ?
C5C C6C 1.378(3) ?
C6C C7C 1.523(3) ?
C7C C2D 1.521(3) ?
C1D C2D 1.395(3) ?
C1D C6D 1.400(2) ?
C2D C3D 1.382(3) ?
C3D C4D 1.391(2) ?
C4D C5D 1.388(3) ?
C4D C8D 1.478(3) ?
C5D C6D 1.388(3) ?
C6D C7D 1.520(3) ?
C9D C10D 1.432(3) ?

loop_
_geom_torsion_atom_site_label_1
_geom_torsion_atom_site_label_2
_geom_torsion_atom_site_label_3
_geom_torsion_atom_site_label_4
_geom_torsion
_geom_torsion_publ_flag
O1A C1A C2A C3A -176.72(15) ?
C6A C1A C2A C3A 2.2(2) ?
O1A C1A C2A C7D 4.1(2) ?
C6A C1A C2A C7D -177.0(2) ?
C1A C2A C3A C4A -0.9(3) ?
C7D C2A C3A C4A 178.3(2) ?
C2A C3A C4A C5A -0.4(3) ?
C3A C4A C5A C6A 0.4(3) ?
C4A C5A C6A C1A 0.9(3) ?
C4A C5A C6A C7A -178.7(2) ?
O1A C1A C6A C5A 176.71(15) ?
C2A C1A C6A C5A -2.2(2) ?
O1A C1A C6A C7A -3.7(2) ?
C2A C1A C6A C7A 177.4(2) ?
C5A C6A C7A C2B 86.0(2) yes
C1A C6A C7A C2B -93.6(2) ?
O1B C1B C2B C3B -175.6(2) ?
C6B C1B C2B C3B 2.5(3) ?
O1B C1B C2B C7A 4.8(3) ?
C6B C1B C2B C7A -177.2(2) ?
C6A C7A C2B C3B -96.8(2) yes
C6A C7A C2B C1B 82.8(2) ?
C1B C2B C3B C4B -0.5(3) ?
C7A C2B C3B C4B 179.1(2) ?
C2B C3B C4B C5B -1.6(3) ?
C2B C3B C4B C8B 177.2(2) ?
C3B C4B C5B C6B 1.8(3) ?
C8B C4B C5B C6B -176.9(2) ?
C4B C5B C6B C1B 0.0(3) ?
C4B C5B C6B C7B -179.7(2) ?
O1B C1B C6B C5B 175.8(2) ?
C2B C1B C6B C5B -2.2(3) ?
O1B C1B C6B C7B -4.5(3) ?
C2B C1B C6B C7B 177.5(2) ?
C5B C6B C7B C2C 98.2(2) yes
C1B C6B C7B C2C -81.5(2) ?
C9B O3B C8B O2B -1.0(4) ?
C9B O3B C8B C4B -179.5(2) ?
C5B C4B C8B O2B -11.7(4) ?
C3B C4B C8B O2B 169.6(3) ?
C5B C4B C8B O3B 166.8(2) ?
C3B C4B C8B O3B -11.9(3) ?
C8B O3B C9B C10B 178.3(2) ?
O1C C1C C2C C3C -179.2(2) ?
C6C C1C C2C C3C 0.1(3) ?
O1C C1C C2C C7B 0.8(2) ?
C6C C1C C2C C7B -179.9(2) ?
C6B C7B C2C C3C -84.6(2) yes
C6B C7B C2C C1C 95.3(2) ?
C1C C2C C3C C4C 1.3(3) ?
C7B C2C C3C C4C -178.7(2) ?
C2C C3C C4C C5C -0.9(3) ?
C3C C4C C5C C6C -0.9(3) ?
C4C C5C C6C C1C 2.2(3) ?
C4C C5C C6C C7C -175.6(2) ?
O1C C1C C6C C5C 177.5(2) ?
C2C C1C C6C C5C -1.8(3) ?
O1C C1C C6C C7C -4.8(2) ?
C2C C1C C6C C7C 175.9(2) ?
C5C C6C C7C C2D 84.4(2) yes
C1C C6C C7C C2D -93.3(2) ?
O1D C1D C2D C3D -178.12(15) ?
C6D C1D C2D C3D 0.5(2) ?
O1D C1D C2D C7C 5.0(2) ?
C6D C1D C2D C7C -176.4(2) ?
C6C C7C C2D C3D -92.5(2) yes
C6C C7C C2D C1D 84.3(2) ?
C1D C2D C3D C4D -0.2(3) ?
C7C C2D C3D C4D 176.7(2) ?
C2D C3D C4D C5D 0.2(3) ?
C2D C3D C4D C8D -178.8(2) ?
C3D C4D C5D C6D -0.6(3) ?
C8D C4D C5D C6D 178.4(2) ?
C4D C5D C6D C1D 0.8(2) ?
C4D C5D C6D C7D -177.85(15) ?
O1D C1D C6D C5D 177.81(14) ?
C2D C1D C6D C5D -0.8(2) ?
O1D C1D C6D C7D -3.5(2) ?
C2D C1D C6D C7D 177.9(2) ?
C5D C6D C7D C2A 94.4(2) yes
C1D C6D C7D C2A -84.3(2) ?
C3A C2A C7D C6D -87.8(2) yes
C1A C2A C7D C6D 91.4(2) ?
C9D O3D C8D O2D 6.3(3) ?
C9D O3D C8D C4D -174.2(2) ?
C5D C4D C8D O2D 176.6(2) ?
C3D C4D C8D O2D -4.4(3) ?
C5D C4D C8D O3D -2.9(2) ?
C3D C4D C8D O3D 176.1(2) ?
C8D O3D C9D C10D -102.2(3) ?
